data_2201179
loop_
_publ_author_name
'Deschamps, Jeffrey R.'
'Flippen-Anderson, Judith L.'
'George, Clifford'

_publ_section_title
;
 Sodium 2-(<i>N</i>-morpholino)ethanesulfonate monohydrate
;
_journal_issue 5
_journal_name_full 'Acta Crystallographica Section E'
_journal_page_first m167
_journal_page_last m168
_journal_paper_doi 10.1107/S160053680200541X
_journal_volume 58
_journal_year 2002
_chemical_formula_iupac 'Na 1+, C6 H12 N O4 S 1-, H2 O'
_chemical_formula_moiety 'Na (C6 H12 N O4 S) H2 O'
_chemical_formula_sum 'C6 H14 N Na O5 S'
_chemical_formula_weight 235.23
_chemical_name_systematic
;
sodium 2-[N-morpholino]ethanesulfonate hydrate
;
_space_group_IT_number 61
_symmetry_cell_setting orthorhombic
_symmetry_space_group_name_Hall '-P 2ac 2ab'
_symmetry_space_group_name_H-M 'P b c a'
_atom_sites_solution_hydrogens geom
_atom_sites_solution_primary direct
_atom_sites_solution_secondary difmap
_audit_creation_method SHELXL
_cell_angle_alpha 90.00
_cell_angle_beta 90.00
_cell_angle_gamma 90.00
_cell_formula_units_Z 8
_cell_length_a 6.3673(5)
_cell_length_b 11.3245(9)
_cell_length_c 28.297(2)
_cell_measurement_reflns_used 5332
_cell_measurement_temperature 93(2)
_cell_measurement_theta_max 28.28
_cell_measurement_theta_min 2.88
_cell_volume 2040.4(3)
_computing_cell_refinement SMART
_computing_data_collection 'SMART (Bruker, 1999)'
_computing_data_reduction 'SAINT (Bruker, 2000)'
_computing_molecular_graphics SHELXTL
_computing_publication_material SHELXTL
_computing_structure_refinement SHELXTL
_computing_structure_solution 'SHELXTL (Sheldrick, 2000)'
_diffrn_ambient_temperature 93(2)
_diffrn_measured_fraction_theta_full 0.990
_diffrn_measured_fraction_theta_max 0.990
_diffrn_measurement_device 'Bruker SMART1000 CCD'
_diffrn_measurement_method '\f and \w'
_diffrn_radiation_monochromator graphite
_diffrn_radiation_source 'sealed tube'
_diffrn_radiation_type MoK\a
_diffrn_radiation_wavelength 0.71073
_diffrn_reflns_av_R_equivalents 0.0266
_diffrn_reflns_av_sigmaI/netI 0.0191
_diffrn_reflns_limit_h_max 8
_diffrn_reflns_limit_h_min -8
_diffrn_reflns_limit_k_max 14
_diffrn_reflns_limit_k_min -15
_diffrn_reflns_limit_l_max 37
_diffrn_reflns_limit_l_min -35
_diffrn_reflns_number 14538
_diffrn_reflns_reduction_process SAINT
_diffrn_reflns_theta_full 28.29
_diffrn_reflns_theta_max 28.29
_diffrn_reflns_theta_min 2.88
_diffrn_standards_decay_% 0.44
_diffrn_standards_interval_time variable
_diffrn_standards_number 10604
_exptl_absorpt_coefficient_mu 0.356
_exptl_absorpt_correction_T_max 0.943
_exptl_absorpt_correction_T_min 0.833
_exptl_absorpt_correction_type multi-scan
_exptl_absorpt_process_details '(SADABS; Bruker, 2001)'
_exptl_crystal_colour colorless
_exptl_crystal_density_diffrn 1.532
_exptl_crystal_density_method 'not measured'
_exptl_crystal_description prism
_exptl_crystal_F_000 992
_exptl_crystal_size_max 0.40
_exptl_crystal_size_mid 0.40
_exptl_crystal_size_min 0.20
_refine_diff_density_max 0.464
_refine_diff_density_min -0.362
_refine_ls_extinction_method none
_refine_ls_goodness_of_fit_ref 1.118
_refine_ls_hydrogen_treatment mixed
_refine_ls_matrix_type full
_refine_ls_number_parameters 135
_refine_ls_number_reflns 2516
_refine_ls_number_restraints 2
_refine_ls_restrained_S_all 1.118
_refine_ls_R_factor_all 0.0400
_refine_ls_R_factor_gt 0.0356
_refine_ls_shift/su_max 0.001
_refine_ls_shift/su_mean 0.000
_refine_ls_structure_factor_coef Fsqd
_refine_ls_weighting_details 'calc w = 1/[\s^2^(Fo^2^)+(0.0405P)^2^+1.6377P] where P = (Fo^2^+2Fc^2^)/3'
_refine_ls_weighting_scheme calc
_refine_ls_wR_factor_gt 0.0867
_refine_ls_wR_factor_ref 0.0889
_reflns_number_gt 2272
_reflns_number_total 2516
_reflns_threshold_expression I>2\s(I)
_cod_data_source_file om6085.cif
_cod_data_source_block I
_cod_depositor_comments
;
The following automatic conversions were performed:
'_symmetry_cell_setting' value 'Orthorhombic' changed to 'orthorhombic'
according to '/home/saulius/struct/CIF-dictionaries/cif_core.dic'
dictionary named 'cif_core.dic' version 2.4.1 from 2010-06-29.

Automatic conversion script
Id: cif_fix_enum 1527 2010-12-29 10:47:43Z saulius 

The following automatic conversions were performed:

'_symmetry_cell_setting' value 'Orthorhombic' changed to
'orthorhombic' according to
/home/saulius/struct/CIF-dictionaries/cif_core.dic dictionary named
'cif_core.dic' version 2.4.1 from
2010-06-29.

'_geom_hbond_publ_flag' value 'Y' changed to 'y'
according to /home/saulius/struct/CIF-dictionaries/cif_core.dic
dictionary named 'cif_core.dic' version 2.4.1 from 2010-06-29 (2
times).

Automatic conversion script
Id: cif_fix_values 1715 2011-07-08 13:25:40Z adriana 
;
_cod_database_code 2201179
_cod_database_fobs_code 2201179

loop_
_symmetry_equiv_pos_as_xyz
'x, y, z'
'-x+1/2, -y, z+1/2'
'-x, y+1/2, -z+1/2'
'x+1/2, -y+1/2, -z'
'-x, -y, -z'
'x-1/2, y, -z-1/2'
'x, -y-1/2, z-1/2'
'-x-1/2, y-1/2, z'

loop_
_atom_site_label
_atom_site_fract_x
_atom_site_fract_y
_atom_site_fract_z
_atom_site_U_iso_or_equiv
_atom_site_adp_type
_atom_site_calc_flag
_atom_site_refinement_flags
_atom_site_occupancy
_atom_site_disorder_assembly
_atom_site_disorder_group
_atom_site_type_symbol
Na1 -0.04058(9) 0.13677(5) 0.24209(2) 0.01324(15) Uani d . 1 . . Na
N1 0.5411(2) 0.06214(11) 0.10008(4) 0.0126(3) Uani d . 1 . . N
C2 0.6779(2) -0.02585(14) 0.07802(5) 0.0153(3) Uani d . 1 . . C
H2A 0.5955 -0.0745 0.0556 0.018 Uiso calc R 1 . . H
H2B 0.7365 -0.0787 0.1026 0.018 Uiso calc R 1 . . H
C3 0.8546(3) 0.03474(16) 0.05200(6) 0.0213(3) Uani d . 1 . . C
H3A 0.9386 0.0818 0.0746 0.026 Uiso calc R 1 . . H
H3B 0.9480 -0.0255 0.0378 0.026 Uiso calc R 1 . . H
O4 0.77609(19) 0.11016(11) 0.01573(4) 0.0219(3) Uani d . 1 . . O
C5 0.6452(3) 0.19790(14) 0.03660(6) 0.0211(3) Uani d . 1 . . C
H5A 0.5898 0.2504 0.0116 0.025 Uiso calc R 1 . . H
H5B 0.7299 0.2467 0.0585 0.025 Uiso calc R 1 . . H
C6 0.4635(2) 0.14337(14) 0.06336(6) 0.0169(3) Uani d . 1 . . C
H6A 0.3787 0.2065 0.0782 0.020 Uiso calc R 1 . . H
H6B 0.3721 0.0997 0.0411 0.020 Uiso calc R 1 . . H
C7 0.3606(2) 0.00662(14) 0.12326(5) 0.0155(3) Uani d . 1 . . C
H7A 0.2708 -0.0308 0.0989 0.019 Uiso calc R 1 . . H
H7B 0.2764 0.0684 0.1392 0.019 Uiso calc R 1 . . H
C8 0.4244(2) -0.08635(13) 0.15948(5) 0.0136(3) Uani d . 1 . . C
H8A 0.5488 -0.0587 0.1773 0.016 Uiso calc R 1 . . H
H8B 0.4622 -0.1607 0.1431 0.016 Uiso calc R 1 . . H
S1 0.21366(5) -0.11227(3) 0.198900(13) 0.01066(11) Uani d . 1 . . S
O1 0.26616(17) -0.22069(10) 0.22390(4) 0.0140(2) Uani d . 1 . . O
O2 0.02574(17) -0.12316(10) 0.16982(4) 0.0163(2) Uani d . 1 . . O
O3 0.20724(16) -0.00894(9) 0.22975(4) 0.0145(2) Uani d . 1 . . O
O1S -0.20766(19) -0.32879(11) 0.18371(4) 0.0186(3) Uani d D 1 . . O
H1S -0.172(4) -0.359(2) 0.1570(7) 0.039(7) Uiso d D 1 . . H
H2S -0.159(4) -0.2619(16) 0.1813(8) 0.039(7) Uiso d D 1 . . H

loop_
_atom_site_aniso_label
_atom_site_aniso_U_11
_atom_site_aniso_U_22
_atom_site_aniso_U_33
_atom_site_aniso_U_12
_atom_site_aniso_U_13
_atom_site_aniso_U_23
Na1 0.0082(3) 0.0126(3) 0.0189(3) 0.0006(2) 0.0005(2) -0.0005(2)
N1 0.0111(6) 0.0126(6) 0.0142(6) 0.0010(5) 0.0016(5) 0.0013(5)
C2 0.0156(7) 0.0161(7) 0.0142(7) 0.0031(6) 0.0025(5) 0.0000(5)
C3 0.0156(8) 0.0260(8) 0.0221(8) 0.0042(7) 0.0048(6) 0.0053(6)
O4 0.0204(6) 0.0247(6) 0.0208(6) 0.0034(5) 0.0064(5) 0.0065(5)
C5 0.0211(8) 0.0161(7) 0.0261(8) -0.0009(6) 0.0041(7) 0.0047(6)
C6 0.0146(8) 0.0172(7) 0.0190(7) 0.0030(6) 0.0023(6) 0.0046(6)
C7 0.0101(7) 0.0201(7) 0.0164(7) 0.0014(6) 0.0015(5) 0.0048(6)
C8 0.0106(7) 0.0145(7) 0.0156(7) 0.0011(5) 0.0023(5) 0.0023(5)
S1 0.00779(18) 0.00962(17) 0.01455(18) -0.00004(12) 0.00029(12) 0.00116(12)
O1 0.0112(5) 0.0126(5) 0.0183(5) 0.0011(4) 0.0009(4) 0.0037(4)
O2 0.0104(5) 0.0184(5) 0.0200(5) -0.0028(4) -0.0038(4) 0.0031(4)
O3 0.0116(5) 0.0124(5) 0.0196(5) 0.0006(4) 0.0013(4) -0.0026(4)
O1S 0.0208(6) 0.0153(5) 0.0197(6) -0.0040(5) 0.0060(5) -0.0035(5)

loop_
_atom_type_symbol
_atom_type_description
_atom_type_scat_dispersion_real
_atom_type_scat_dispersion_imag
_atom_type_scat_source
C C 0.0033 0.0016 'International Tables Vol C Tables 4.2.6.8 and 6.1.1.4'
H H 0.0000 0.0000 'International Tables Vol C Tables 4.2.6.8 and 6.1.1.4'
N N 0.0061 0.0033 'International Tables Vol C Tables 4.2.6.8 and 6.1.1.4'
O O 0.0106 0.0060 'International Tables Vol C Tables 4.2.6.8 and 6.1.1.4'
S S 0.1246 0.1234 'International Tables Vol C Tables 4.2.6.8 and 6.1.1.4'
Na Na 0.0362 0.0249 'International Tables Vol C Tables 4.2.6.8 and 6.1.1.4'

loop_
_geom_angle_atom_site_label_1
_geom_angle_atom_site_label_2
_geom_angle_atom_site_label_3
_geom_angle_site_symmetry_1
_geom_angle_site_symmetry_3
_geom_angle
O3 Na1 O1S . 8_565 118.79(5)
O3 Na1 O1 . 3 164.55(5)
O1S Na1 O1 8_565 3 75.94(4)
O3 Na1 O1 . 8_665 87.21(4)
O1S Na1 O1 8_565 8_665 103.44(5)
O1 Na1 O1 3 8_665 93.98(5)
O3 Na1 O3 . 6_556 90.91(4)
O1S Na1 O3 8_565 6_556 83.80(4)
O1 Na1 O3 3 6_556 85.92(4)
O1 Na1 O3 8_665 6_556 172.52(5)
O3 Na1 O1S . 3 79.51(4)
O1S Na1 O1S 8_565 3 160.58(6)
O1 Na1 O1S 3 3 86.53(4)
O1 Na1 O1S 8_665 3 69.06(4)
O3 Na1 O1S 6_556 3 103.48(4)
O3 Na1 Na1 . 6_656 49.04(3)
O1S Na1 Na1 8_565 6_656 141.12(4)
O1 Na1 Na1 3 6_656 123.00(3)
O1 Na1 Na1 8_665 6_656 47.04(3)
O3 Na1 Na1 6_556 6_656 127.38(3)
O1S Na1 Na1 3 6_656 45.64(3)
O3 Na1 Na1 . 6_556 134.23(3)
O1S Na1 Na1 8_565 6_556 54.45(3)
O1 Na1 Na1 3 6_556 48.85(3)
O1 Na1 Na1 8_665 6_556 137.76(3)
O3 Na1 Na1 6_556 6_556 45.72(3)
O1S Na1 Na1 3 6_556 118.62(4)
Na1 Na1 Na1 6_656 6_556 163.99(4)
S1 O1 Na1 . 3_545 129.33(6)
S1 O1 Na1 . 8_655 145.78(7)
Na1 O1 Na1 3_545 8_655 84.10(4)
S1 O3 Na1 . . 132.99(7)
S1 O3 Na1 . 6_656 136.03(6)
Na1 O3 Na1 . 6_656 85.24(4)
Na1 O1S Na1 8 3_545 79.91(4)
Na1 O1S H1S 8 . 137.8(18)
Na1 O1S H1S 3_545 . 118.6(17)
Na1 O1S H2S 8 . 118.3(17)
Na1 O1S H2S 3_545 . 88.6(17)
C2 N1 C7 . . 111.46(12)
C2 N1 C6 . . 108.91(12)
C7 N1 C6 . . 108.70(12)
N1 C2 C3 . . 110.02(13)
N1 C2 H2A . . 109.7
C3 C2 H2A . . 109.7
N1 C2 H2B . . 109.7
C3 C2 H2B . . 109.7
H2A C2 H2B . . 108.2
O4 C3 C2 . . 111.21(14)
O4 C3 H3A . . 109.4
C2 C3 H3A . . 109.4
O4 C3 H3B . . 109.4
C2 C3 H3B . . 109.4
H3A C3 H3B . . 108.0
C5 O4 C3 . . 108.95(13)
O4 C5 C6 . . 111.69(13)
O4 C5 H5A . . 109.3
C6 C5 H5A . . 109.3
O4 C5 H5B . . 109.3
C6 C5 H5B . . 109.3
H5A C5 H5B . . 107.9
N1 C6 C5 . . 110.54(13)
N1 C6 H6A . . 109.5
C5 C6 H6A . . 109.5
N1 C6 H6B . . 109.5
C5 C6 H6B . . 109.5
H6A C6 H6B . . 108.1
N1 C7 C8 . . 112.87(12)
N1 C7 H7A . . 109.0
C8 C7 H7A . . 109.0
N1 C7 H7B . . 109.0
C8 C7 H7B . . 109.0
H7A C7 H7B . . 107.8
C7 C8 S1 . . 109.66(10)
C7 C8 H8A . . 109.7
S1 C8 H8A . . 109.7
C7 C8 H8B . . 109.7
S1 C8 H8B . . 109.7
H8A C8 H8B . . 108.2
O1 S1 O2 . . 113.05(6)
O1 S1 O3 . . 113.06(7)
O2 S1 O3 . . 112.48(6)
O1 S1 C8 . . 105.79(7)
O2 S1 C8 . . 106.30(7)
O3 S1 C8 . . 105.38(7)
H1S O1S H2S . . 101(2)

loop_
_geom_bond_atom_site_label_1
_geom_bond_atom_site_label_2
_geom_bond_site_symmetry_2
_geom_bond_distance
_geom_bond_publ_flag
Na1 O3 . 2.3096(12) ?
Na1 O1S 8_565 2.3347(13) ?
Na1 O1S 3 2.6569(14) ?
Na1 O1 3 2.3655(12) ?
Na1 O1 8_665 2.4339(12) ?
Na1 O3 6_556 2.4364(12) ?
Na1 Na1 6_656 3.2150(3) ?
N1 C2 . 1.4635(19) ?
N1 C7 . 1.4648(19) ?
N1 C6 . 1.4732(19) ?
C2 C3 . 1.510(2) ?
C2 H2A . 0.9900 ?
C2 H2B . 0.9900 ?
C3 O4 . 1.426(2) ?
C3 H3A . 0.9900 ?
C3 H3B . 0.9900 ?
O4 C5 . 1.425(2) ?
C5 C6 . 1.515(2) ?
C5 H5A . 0.9900 ?
C5 H5B . 0.9900 ?
C6 H6A . 0.9900 ?
C6 H6B . 0.9900 ?
C7 C8 . 1.524(2) ?
C7 H7A . 0.9900 ?
C7 H7B . 0.9900 ?
C8 S1 . 1.7695(15) ?
C8 H8A . 0.9900 ?
C8 H8B . 0.9900 ?
S1 O1 . 1.4558(11) ?
S1 O2 . 1.4574(11) ?
S1 O3 . 1.4606(11) ?
O1S H1S . 0.858(16) ?
O1S H2S . 0.822(16) ?

loop_
_geom_hbond_atom_site_label_D
_geom_hbond_atom_site_label_H
_geom_hbond_atom_site_label_A
_geom_hbond_site_symmetry_A
_geom_hbond_distance_DH
_geom_hbond_distance_HA
_geom_hbond_distance_DA
_geom_hbond_angle_DHA
_geom_hbond_publ_flag
O1S H1S N1 8_655 0.858(16) 2.023(17) 2.8724(17) 170(2) y
O1S H2S O2 . 0.822(16) 1.988(17) 2.7902(16) 165(2) y
